data_7053623
loop_
_publ_author_name
'Aijaz, Arshad'
'Lama, Prem'
'Sa\~nudo, E. Carolina'
'Mishra, Rupali'
'Bharadwaj, Parimal K.'

_publ_section_title
;
 Coordination polymers of various architectures built with mixed
 imidazole/benzimidazole and carboxylate donor ligands and different metal
 ions: syntheses, structural features and magnetic properties
;
_journal_issue 11
_journal_name_full 'New Journal of Chemistry'
_journal_page_first 2502
_journal_paper_doi 10.1039/c0nj00302f
_journal_volume 34
_journal_year 2010
_chemical_formula_moiety 'C22 H18 Cd2 N4 O9'
_chemical_formula_sum 'C22 H18 Cd2 N4 O9'
_chemical_formula_weight 707.22
_chemical_name_systematic
;
?
;
_space_group_IT_number 14
_symmetry_cell_setting monoclinic
_symmetry_space_group_name_Hall '-P 2yn'
_symmetry_space_group_name_H-M 'P 1 21/n 1'
_atom_sites_solution_hydrogens geom
_atom_sites_solution_primary direct
_atom_sites_solution_secondary difmap
_audit_creation_method SHELXL-97
_cell_angle_alpha 90.000
_cell_angle_beta 101.405(5)
_cell_angle_gamma 90.000
_cell_formula_units_Z 4
_cell_length_a 13.710(5)
_cell_length_b 8.481(3)
_cell_length_c 19.343(5)
_cell_measurement_reflns_used 999
_cell_measurement_temperature 100(2)
_cell_measurement_theta_max 25.50
_cell_measurement_theta_min 2.02
_cell_volume 2204.7(13)
_computing_cell_refinement 'SAINT 6.45 ( Bruker, 2003)'
_computing_data_collection 'SMART 5.628 (Bruker, 2003)'
_computing_data_reduction 'SAINT 6.45 ( Bruker, 2003)'
_computing_molecular_graphics 'DIAMOND 2.1e'
_computing_structure_refinement 'SHELXL-97 (Sheldrick, 1997)'
_computing_structure_solution SIR-97
_diffrn_ambient_temperature 100(2)
_diffrn_measured_fraction_theta_full 0.997
_diffrn_measured_fraction_theta_max 0.997
_diffrn_measurement_device_type 'BRUKER SMART APEX'
_diffrn_measurement_method /w-scans
_diffrn_radiation_monochromator graphite
_diffrn_radiation_source 'fine-focus sealed tube'
_diffrn_radiation_type MoK\a
_diffrn_radiation_wavelength 0.71073
_diffrn_reflns_av_R_equivalents 0.0315
_diffrn_reflns_av_sigmaI/netI 0.0369
_diffrn_reflns_limit_h_max 16
_diffrn_reflns_limit_h_min -13
_diffrn_reflns_limit_k_max 9
_diffrn_reflns_limit_k_min -10
_diffrn_reflns_limit_l_max 23
_diffrn_reflns_limit_l_min -23
_diffrn_reflns_number 11521
_diffrn_reflns_theta_full 25.50
_diffrn_reflns_theta_max 25.50
_diffrn_reflns_theta_min 2.02
_exptl_absorpt_coefficient_mu 1.995
_exptl_absorpt_correction_T_max 0.8254
_exptl_absorpt_correction_T_min 0.7408
_exptl_absorpt_correction_type empirical
_exptl_absorpt_process_details SADABS
_exptl_crystal_colour colorless
_exptl_crystal_density_diffrn 2.131
_exptl_crystal_density_method 'not measured'
_exptl_crystal_description block
_exptl_crystal_F_000 1384
_exptl_crystal_size_max 0.16
_exptl_crystal_size_mid 0.14
_exptl_crystal_size_min 0.10
_refine_diff_density_max 1.053
_refine_diff_density_min -0.640
_refine_diff_density_rms 0.166
_refine_ls_extinction_method none
_refine_ls_goodness_of_fit_ref 1.095
_refine_ls_hydrogen_treatment refU
_refine_ls_matrix_type full
_refine_ls_number_parameters 342
_refine_ls_number_reflns 4095
_refine_ls_number_restraints 3
_refine_ls_restrained_S_all 1.095
_refine_ls_R_factor_all 0.0378
_refine_ls_R_factor_gt 0.0314
_refine_ls_shift/su_max 0.001
_refine_ls_shift/su_mean 0.000
_refine_ls_structure_factor_coef Fsqd
_refine_ls_weighting_details 'calc w=1/[\s^2^(Fo^2^)+(0.0515P)^2^+0.0000P] where P=(Fo^2^+2Fc^2^)/3'
_refine_ls_weighting_scheme calc
_refine_ls_wR_factor_gt 0.0770
_refine_ls_wR_factor_ref 0.0901
_reflns_number_gt 3570
_reflns_number_total 4095
_reflns_threshold_expression >2sigma(I)
_cod_data_source_file c0nj00302f.txt
_cod_data_source_block 3
_cod_depositor_comments
;
The following automatic conversions were performed:

'_symmetry_cell_setting' value 'Monoclinic' changed to 'monoclinic'
according to /home/saulius/struct/CIF-dictionaries/cif_core.dic
dictionary named 'cif_core.dic' version 2.4.2 from 2011-04-26.

Automatic conversion script
Id: cif_fix_values 1891 2012-01-12 08:04:46Z andrius 
;
_cod_original_sg_symbol_H-M P21/n
_cod_database_code 7053623

loop_
_symmetry_equiv_pos_as_xyz
'x, y, z'
'-x+1/2, y+1/2, -z+1/2'
'-x, -y, -z'
'x-1/2, -y-1/2, z-1/2'

loop_
_atom_site_label
_atom_site_type_symbol
_atom_site_fract_x
_atom_site_fract_y
_atom_site_fract_z
_atom_site_U_iso_or_equiv
_atom_site_adp_type
_atom_site_occupancy
_atom_site_symmetry_multiplicity
_atom_site_calc_flag
_atom_site_refinement_flags
Cd1 Cd -0.08098(2) 0.36509(3) 0.253156(15) 0.01450(11) Uani 1 1 d .
Cd2 Cd 0.16476(2) 0.54653(3) 0.256606(15) 0.01455(11) Uani 1 1 d .
O1 O 0.1233(2) -0.1005(3) -0.21962(14) 0.0181(6) Uani 1 1 d .
O2 O 0.0895(2) -0.2655(3) -0.13955(14) 0.0195(7) Uani 1 1 d .
O3 O -0.1607(2) -0.4707(3) 0.62080(15) 0.0208(7) Uani 1 1 d .
O4 O -0.0944(2) -0.3127(3) 0.70942(14) 0.0176(6) Uani 1 1 d .
O5 O -0.0087(2) 0.6021(4) 0.25264(16) 0.0186(6) Uani 1 1 d .
O6 O -0.1257(2) 0.6957(4) 0.30703(15) 0.0232(7) Uani 1 1 d .
O7 O 0.1890(2) 0.8086(3) 0.25188(15) 0.0199(7) Uani 1 1 d .
O8 O 0.1696(2) 1.0350(3) 0.19396(15) 0.0207(7) Uani 1 1 d .
N1 N 0.1370(3) 0.5046(4) 0.13974(17) 0.0163(7) Uani 1 1 d .
N2 N 0.1296(2) 0.3770(4) 0.03929(17) 0.0152(8) Uani 1 1 d .
N3 N -0.1029(2) 0.3167(4) 0.36403(17) 0.0153(7) Uani 1 1 d .
N4 N -0.1170(3) 0.1834(4) 0.45906(17) 0.0145(7) Uani 1 1 d .
C1 C 0.1234(3) 0.6114(5) 0.0842(2) 0.0180(9) Uani 1 1 d .
H1 H 0.1179 0.7200 0.0888 0.022 Uiso 1 1 calc R
C2 C 0.1193(3) 0.5346(5) 0.0226(2) 0.0172(9) Uani 1 1 d .
H2 H 0.1112 0.5792 -0.0221 0.021 Uiso 1 1 calc R
C3 C 0.1400(3) 0.3655(5) 0.1108(2) 0.0164(9) Uani 1 1 d .
H3 H 0.1482 0.2710 0.1357 0.020 Uiso 1 1 calc R
C4 C 0.1310(3) 0.2486(5) -0.0087(2) 0.0155(9) Uani 1 1 d .
C5 C 0.1193(3) 0.0955(5) 0.0127(2) 0.0211(10) Uani 1 1 d .
H5 H 0.1137 0.0747 0.0589 0.025 Uiso 1 1 calc R
C6 C 0.1158(3) -0.0271(5) -0.0353(2) 0.0226(10) Uani 1 1 d .
H6 H 0.1070 -0.1299 -0.0210 0.027 Uiso 1 1 calc R
C7 C 0.1255(3) 0.0016(5) -0.1040(2) 0.0166(9) Uani 1 1 d .
C8 C 0.1422(3) 0.1548(5) -0.1235(2) 0.0171(9) Uani 1 1 d .
H8 H 0.1524 0.1746 -0.1688 0.021 Uiso 1 1 calc R
C9 C 0.1440(3) 0.2788(5) -0.0770(2) 0.0158(9) Uani 1 1 d .
H9 H 0.1538 0.3814 -0.0912 0.019 Uiso 1 1 calc R
C10 C 0.1129(3) -0.1303(5) -0.1571(2) 0.0167(9) Uani 1 1 d .
C11 C -0.1052(3) 0.4223(5) 0.4187(2) 0.0199(9) Uani 1 1 d .
H11 H -0.1013 0.5314 0.4153 0.024 Uiso 1 1 calc R
C12 C -0.1137(3) 0.3419(5) 0.4775(2) 0.0195(9) Uani 1 1 d .
H12 H -0.1168 0.3842 0.5213 0.023 Uiso 1 1 calc R
C13 C -0.1100(3) 0.1767(5) 0.3904(2) 0.0155(9) Uani 1 1 d .
H13 H -0.1103 0.0834 0.3651 0.019 Uiso 1 1 calc R
C14 C -0.1246(3) 0.0525(5) 0.5043(2) 0.0155(9) Uani 1 1 d .
C15 C -0.1114(3) 0.0766(5) 0.5767(2) 0.0192(9) Uani 1 1 d .
H15 H -0.1018 0.1778 0.5954 0.023 Uiso 1 1 calc R
C16 C -0.1129(3) -0.0524(5) 0.6206(2) 0.0186(10) Uani 1 1 d .
H16 H -0.1031 -0.0368 0.6691 0.022 Uiso 1 1 calc R
C17 C -0.1284(3) -0.2036(5) 0.5940(2) 0.0149(9) Uani 1 1 d .
C18 C -0.1459(3) -0.2237(5) 0.5216(2) 0.0178(9) Uani 1 1 d .
H18 H -0.1592 -0.3242 0.5030 0.021 Uiso 1 1 calc R
C19 C -0.1440(3) -0.0988(5) 0.4765(2) 0.0195(9) Uani 1 1 d .
H19 H -0.1555 -0.1150 0.4280 0.023 Uiso 1 1 calc R
C20 C -0.1280(3) -0.3400(5) 0.6433(2) 0.0189(9) Uani 1 1 d .
C21 C -0.0503(3) 0.7110(5) 0.2825(2) 0.0186(9) Uani 1 1 d .
H21 H -0.0208 0.8101 0.2859 0.022 Uiso 1 1 calc R
C22 C 0.1385(3) 0.9053(5) 0.2106(2) 0.0175(9) Uani 1 1 d .
H22 H 0.0732 0.8781 0.1909 0.021 Uiso 1 1 calc R
OW1 O -0.2429(2) 0.4401(4) 0.21251(16) 0.0203(7) Uani 1 1 d D
H1W1 H -0.269(4) 0.508(5) 0.235(3) 0.07(2) Uiso 1 1 d D
H2W1 H -0.273(3) 0.358(3) 0.218(2) 0.024(11) Uiso 1 1 d D

loop_
_atom_site_aniso_label
_atom_site_aniso_U_11
_atom_site_aniso_U_22
_atom_site_aniso_U_33
_atom_site_aniso_U_23
_atom_site_aniso_U_13
_atom_site_aniso_U_12
Cd1 0.01799(18) 0.01361(18) 0.01195(17) 0.00009(11) 0.00303(13) -0.00152(12)
Cd2 0.01855(19) 0.01243(18) 0.01308(17) 0.00055(11) 0.00415(13) -0.00141(11)
O1 0.0239(16) 0.0171(15) 0.0148(15) 0.0007(12) 0.0075(13) -0.0018(13)
O2 0.0268(17) 0.0166(16) 0.0162(15) -0.0019(12) 0.0066(13) -0.0047(13)
O3 0.0260(17) 0.0188(17) 0.0173(16) -0.0001(13) 0.0033(13) -0.0077(13)
O4 0.0204(16) 0.0201(16) 0.0128(14) 0.0049(12) 0.0048(12) 0.0006(12)
O5 0.0144(15) 0.0159(15) 0.0249(16) 0.0019(13) 0.0024(13) -0.0028(12)
O6 0.0256(17) 0.0246(17) 0.0202(16) 0.0037(13) 0.0065(14) 0.0027(14)
O7 0.0222(16) 0.0149(15) 0.0202(15) 0.0016(12) -0.0019(13) -0.0005(13)
O8 0.0262(17) 0.0181(17) 0.0183(16) 0.0022(12) 0.0054(13) -0.0031(13)
N1 0.0195(19) 0.0144(18) 0.0151(18) -0.0008(14) 0.0036(15) -0.0022(15)
N2 0.0165(18) 0.0141(18) 0.0148(18) 0.0000(14) 0.0030(15) 0.0003(14)
N3 0.0154(18) 0.0198(19) 0.0110(17) 0.0002(14) 0.0033(14) 0.0006(14)
N4 0.0175(18) 0.0137(18) 0.0122(17) 0.0002(14) 0.0021(14) 0.0009(14)
C1 0.023(2) 0.015(2) 0.015(2) 0.0012(17) 0.0035(18) 0.0013(18)
C2 0.024(2) 0.015(2) 0.012(2) 0.0056(16) 0.0019(18) 0.0014(17)
C3 0.017(2) 0.018(2) 0.015(2) 0.0026(17) 0.0049(17) -0.0011(17)
C4 0.011(2) 0.016(2) 0.018(2) -0.0038(17) 0.0013(17) 0.0019(16)
C5 0.033(3) 0.016(2) 0.016(2) 0.0012(18) 0.0077(19) 0.000(2)
C6 0.033(3) 0.019(2) 0.017(2) 0.0007(18) 0.008(2) -0.004(2)
C7 0.015(2) 0.018(2) 0.017(2) -0.0009(17) 0.0042(17) 0.0007(18)
C8 0.019(2) 0.020(2) 0.011(2) -0.0008(17) 0.0014(17) -0.0008(18)
C9 0.017(2) 0.015(2) 0.015(2) 0.0021(17) 0.0008(17) -0.0020(17)
C10 0.014(2) 0.016(2) 0.018(2) -0.0014(17) 0.0001(17) 0.0022(17)
C11 0.028(3) 0.014(2) 0.018(2) 0.0006(17) 0.0059(19) 0.0015(19)
C12 0.029(2) 0.017(2) 0.013(2) -0.0027(17) 0.0052(18) -0.0006(19)
C13 0.017(2) 0.015(2) 0.014(2) -0.0040(17) 0.0016(17) -0.0004(17)
C14 0.011(2) 0.020(2) 0.018(2) 0.0029(17) 0.0055(17) 0.0016(16)
C15 0.027(2) 0.015(2) 0.015(2) -0.0005(17) 0.0036(19) -0.0003(18)
C16 0.024(2) 0.021(2) 0.010(2) 0.0008(17) 0.0022(18) 0.0011(18)
C17 0.013(2) 0.015(2) 0.018(2) 0.0025(17) 0.0046(17) 0.0020(16)
C18 0.025(2) 0.012(2) 0.016(2) -0.0047(17) 0.0048(18) -0.0025(18)
C19 0.028(2) 0.017(2) 0.013(2) 0.0006(17) 0.0027(18) -0.0007(19)
C20 0.016(2) 0.022(2) 0.020(2) 0.0001(18) 0.0071(18) 0.0019(18)
C21 0.021(2) 0.016(2) 0.020(2) -0.0012(18) 0.0070(19) -0.0035(18)
C22 0.021(2) 0.020(2) 0.012(2) -0.0032(18) 0.0050(18) -0.0011(19)
OW1 0.0227(17) 0.0165(17) 0.0215(16) -0.0023(13) 0.0043(14) 0.0007(14)

loop_
_atom_type_symbol
_atom_type_description
_atom_type_scat_dispersion_real
_atom_type_scat_dispersion_imag
_atom_type_scat_source
C C 0.0033 0.0016 'International Tables Vol C Tables 4.2.6.8 and 6.1.1.4'
H H 0.0000 0.0000 'International Tables Vol C Tables 4.2.6.8 and 6.1.1.4'
N N 0.0061 0.0033 'International Tables Vol C Tables 4.2.6.8 and 6.1.1.4'
O O 0.0106 0.0060 'International Tables Vol C Tables 4.2.6.8 and 6.1.1.4'
Cd Cd -0.8075 1.2024 'International Tables Vol C Tables 4.2.6.8 and 6.1.1.4'

loop_
_geom_angle_atom_site_label_1
_geom_angle_atom_site_label_2
_geom_angle_atom_site_label_3
_geom_angle
_geom_angle_site_symmetry_1
_geom_angle_site_symmetry_3
O5 Cd1 N3 107.99(12) . .
O5 Cd1 OW1 98.55(11) . .
N3 Cd1 OW1 94.25(12) . .
O5 Cd1 O2 105.05(11) . 3
N3 Cd1 O2 146.67(12) . 3
OW1 Cd1 O2 85.00(11) . 3
O5 Cd1 O1 158.42(10) . 3
N3 Cd1 O1 90.94(11) . 3
OW1 Cd1 O1 90.05(11) . 3
O2 Cd1 O1 55.78(10) 3 3
O5 Cd1 O4 75.58(11) . 3_556
N3 Cd1 O4 89.64(11) . 3_556
OW1 Cd1 O4 173.76(10) . 3_556
O2 Cd1 O4 94.42(10) 3 3_556
O1 Cd1 O4 94.77(10) 3 3_556
O5 Cd1 C10 132.05(12) . 3
N3 Cd1 C10 119.01(13) . 3
OW1 Cd1 C10 87.41(12) . 3
O2 Cd1 C10 27.70(11) 3 3
O1 Cd1 C10 28.08(11) 3 3
O4 Cd1 C10 94.97(11) 3_556 3
N1 Cd2 O7 96.45(11) . .
N1 Cd2 O8 111.76(11) . 2_545
O7 Cd2 O8 85.23(10) . 2_545
N1 Cd2 O4 98.65(11) . 3_556
O7 Cd2 O4 156.11(11) . 3_556
O8 Cd2 O4 105.98(10) 2_545 3_556
N1 Cd2 O5 91.68(11) . .
O7 Cd2 O5 87.61(10) . .
O8 Cd2 O5 156.09(10) 2_545 .
O4 Cd2 O5 73.59(10) 3_556 .
N1 Cd2 O3 153.45(11) . 3_556
O7 Cd2 O3 109.13(10) . 3_556
O8 Cd2 O3 78.25(10) 2_545 3_556
O4 Cd2 O3 54.84(9) 3_556 3_556
O5 Cd2 O3 82.64(10) . 3_556
N1 Cd2 C20 126.45(13) . 3_556
O7 Cd2 C20 135.34(12) . 3_556
O8 Cd2 C20 89.05(11) 2_545 3_556
O4 Cd2 C20 28.21(11) 3_556 3_556
O5 Cd2 C20 80.15(11) . 3_556
O3 Cd2 C20 27.03(11) 3_556 3_556
C10 O1 Cd1 90.3(2) . 3
C10 O2 Cd1 92.5(2) . 3
C20 O3 Cd2 88.3(2) . 3_556
C20 O4 Cd2 92.2(2) . 3_556
C20 O4 Cd1 113.8(2) . 3_556
Cd2 O4 Cd1 101.55(11) 3_556 3_556
C21 O5 Cd1 114.0(3) . .
C21 O5 Cd2 130.6(3) . .
Cd1 O5 Cd2 105.01(12) . .
C22 O7 Cd2 127.2(3) . .
C22 O8 Cd2 107.0(3) . 2
C3 N1 C1 105.5(3) . .
C3 N1 Cd2 124.0(3) . .
C1 N1 Cd2 130.2(3) . .
C3 N2 C2 107.0(3) . .
C3 N2 C4 126.1(3) . .
C2 N2 C4 126.9(3) . .
C13 N3 C11 105.9(3) . .
C13 N3 Cd1 124.8(3) . .
C11 N3 Cd1 129.1(3) . .
C13 N4 C12 106.7(3) . .
C13 N4 C14 126.6(3) . .
C12 N4 C14 126.7(3) . .
C2 C1 N1 110.1(4) . .
C2 C1 H1 124.9 . .
N1 C1 H1 124.9 . .
C1 C2 N2 106.1(4) . .
C1 C2 H2 126.9 . .
N2 C2 H2 126.9 . .
N1 C3 N2 111.3(4) . .
N1 C3 H3 124.4 . .
N2 C3 H3 124.4 . .
C5 C4 C9 120.1(4) . .
C5 C4 N2 120.2(4) . .
C9 C4 N2 119.7(4) . .
C4 C5 C6 119.7(4) . .
C4 C5 H5 120.2 . .
C6 C5 H5 120.2 . .
C7 C6 C5 120.9(4) . .
C7 C6 H6 119.6 . .
C5 C6 H6 119.6 . .
C6 C7 C8 118.6(4) . .
C6 C7 C10 120.4(4) . .
C8 C7 C10 120.9(4) . .
C9 C8 C7 121.4(4) . .
C9 C8 H8 119.3 . .
C7 C8 H8 119.3 . .
C8 C9 C4 119.2(4) . .
C8 C9 H9 120.4 . .
C4 C9 H9 120.4 . .
O2 C10 O1 121.5(4) . .
O2 C10 C7 119.7(4) . .
O1 C10 C7 118.8(4) . .
O2 C10 Cd1 59.8(2) . 3
O1 C10 Cd1 61.7(2) . 3
C7 C10 Cd1 177.3(3) . 3
C12 C11 N3 109.5(4) . .
C12 C11 H11 125.2 . .
N3 C11 H11 125.2 . .
C11 C12 N4 106.0(4) . .
C11 C12 H12 127.0 . .
N4 C12 H12 127.0 . .
N3 C13 N4 111.8(4) . .
N3 C13 H13 124.1 . .
N4 C13 H13 124.1 . .
C15 C14 C19 120.0(4) . .
C15 C14 N4 119.4(4) . .
C19 C14 N4 120.6(4) . .
C16 C15 C14 119.0(4) . .
C16 C15 H15 120.5 . .
C14 C15 H15 120.5 . .
C17 C16 C15 121.5(4) . .
C17 C16 H16 119.2 . .
C15 C16 H16 119.2 . .
C18 C17 C16 118.3(4) . .
C18 C17 C20 121.9(4) . .
C16 C17 C20 119.8(4) . .
C19 C18 C17 121.8(4) . .
C19 C18 H18 119.1 . .
C17 C18 H18 119.1 . .
C18 C19 C14 119.3(4) . .
C18 C19 H19 120.4 . .
C14 C19 H19 120.4 . .
O3 C20 O4 122.8(4) . .
O3 C20 C17 120.6(4) . .
O4 C20 C17 116.6(4) . .
O3 C20 Cd2 64.7(2) . 3_556
O4 C20 Cd2 59.6(2) . 3_556
C17 C20 Cd2 165.6(3) . 3_556
O6 C21 O5 125.6(4) . .
O6 C21 H21 117.2 . .
O5 C21 H21 117.2 . .
O8 C22 O7 124.7(4) . .
O8 C22 H22 117.7 . .
O7 C22 H22 117.7 . .
Cd1 OW1 H1W1 119(5) . .
Cd1 OW1 H2W1 101(3) . .
H1W1 OW1 H2W1 103(4) . .

loop_
_geom_bond_atom_site_label_1
_geom_bond_atom_site_label_2
_geom_bond_distance
_geom_bond_site_symmetry_2
Cd1 O5 2.242(3) .
Cd1 N3 2.261(3) .
Cd1 OW1 2.293(3) .
Cd1 O2 2.336(3) 3
Cd1 O1 2.376(3) 3
Cd1 O4 2.411(3) 3_556
Cd1 C10 2.699(4) 3
Cd2 N1 2.245(3) .
Cd2 O7 2.252(3) .
Cd2 O8 2.286(3) 2_545
Cd2 O4 2.355(3) 3_556
Cd2 O5 2.410(3) .
Cd2 O3 2.468(3) 3_556
Cd2 C20 2.730(4) 3_556
O1 C10 1.271(5) .
O1 Cd1 2.376(3) 3
O2 C10 1.256(5) .
O2 Cd1 2.336(3) 3
O3 C20 1.241(5) .
O3 Cd2 2.468(3) 3_556
O4 C20 1.291(5) .
O4 Cd2 2.355(3) 3_556
O4 Cd1 2.411(3) 3_556
O5 C21 1.282(5) .
O6 C21 1.227(5) .
O7 C22 1.253(5) .
O8 C22 1.245(5) .
O8 Cd2 2.286(3) 2
N1 C3 1.310(5) .
N1 C1 1.389(5) .
N2 C3 1.365(5) .
N2 C2 1.375(5) .
N2 C4 1.433(5) .
N3 C13 1.304(5) .
N3 C11 1.390(5) .
N4 C13 1.351(5) .
N4 C12 1.389(5) .
N4 C14 1.430(5) .
C1 C2 1.349(6) .
C1 H1 0.9300 .
C2 H2 0.9300 .
C3 H3 0.9300 .
C4 C5 1.381(6) .
C4 C9 1.392(5) .
C5 C6 1.388(6) .
C5 H5 0.9300 .
C6 C7 1.383(6) .
C6 H6 0.9300 .
C7 C8 1.384(6) .
C7 C10 1.506(6) .
C8 C9 1.380(6) .
C8 H8 0.9300 .
C9 H9 0.9300 .
C10 Cd1 2.699(4) 3
C11 C12 1.351(6) .
C11 H11 0.9300 .
C12 H12 0.9300 .
C13 H13 0.9300 .
C14 C15 1.392(6) .
C14 C19 1.396(6) .
C15 C16 1.387(6) .
C15 H15 0.9300 .
C16 C17 1.383(6) .
C16 H16 0.9300 .
C17 C18 1.382(5) .
C17 C20 1.500(6) .
C18 C19 1.376(6) .
C18 H18 0.9300 .
C19 H19 0.9300 .
C20 Cd2 2.730(4) 3_556
C21 H21 0.9300 .
C22 H22 0.9300 .
OW1 H1W1 0.85(5) .
OW1 H2W1 0.824(18) .

loop_
_geom_torsion_atom_site_label_1
_geom_torsion_atom_site_label_2
_geom_torsion_atom_site_label_3
_geom_torsion_atom_site_label_4
_geom_torsion
_geom_torsion_site_symmetry_1
_geom_torsion_site_symmetry_4
N3 Cd1 O5 C21 -48.3(3) . .
OW1 Cd1 O5 C21 49.0(3) . .
O2 Cd1 O5 C21 136.1(3) 3 .
O1 Cd1 O5 C21 161.5(3) 3 .
O4 Cd1 O5 C21 -133.2(3) 3_556 .
C10 Cd1 O5 C21 143.2(3) 3 .
N3 Cd1 O5 Cd2 100.65(13) . .
OW1 Cd1 O5 Cd2 -162.01(12) . .
O2 Cd1 O5 Cd2 -74.93(13) 3 .
O1 Cd1 O5 Cd2 -49.5(3) 3 .
O4 Cd1 O5 Cd2 15.84(10) 3_556 .
C10 Cd1 O5 Cd2 -67.77(18) 3 .
N1 Cd2 O5 C21 -136.1(3) . .
O7 Cd2 O5 C21 -39.8(3) . .
O8 Cd2 O5 C21 32.8(5) 2_545 .
O4 Cd2 O5 C21 125.3(4) 3_556 .
O3 Cd2 O5 C21 69.9(3) 3_556 .
C20 Cd2 O5 C21 97.1(4) 3_556 .
N1 Cd2 O5 Cd1 82.14(13) . .
O7 Cd2 O5 Cd1 178.53(12) . .
O8 Cd2 O5 Cd1 -108.9(2) 2_545 .
O4 Cd2 O5 Cd1 -16.38(11) 3_556 .
O3 Cd2 O5 Cd1 -71.83(12) 3_556 .
C20 Cd2 O5 Cd1 -44.59(13) 3_556 .
N1 Cd2 O7 C22 44.1(3) . .
O8 Cd2 O7 C22 155.5(3) 2_545 .
O4 Cd2 O7 C22 -84.9(4) 3_556 .
O5 Cd2 O7 C22 -47.3(3) . .
O3 Cd2 O7 C22 -128.7(3) 3_556 .
C20 Cd2 O7 C22 -120.7(3) 3_556 .
O7 Cd2 N1 C3 163.9(3) . .
O8 Cd2 N1 C3 76.5(3) 2_545 .
O4 Cd2 N1 C3 -34.6(3) 3_556 .
O5 Cd2 N1 C3 -108.3(3) . .
O3 Cd2 N1 C3 -31.5(5) 3_556 .
C20 Cd2 N1 C3 -29.3(4) 3_556 .
O7 Cd2 N1 C1 -9.3(4) . .
O8 Cd2 N1 C1 -96.7(4) 2_545 .
O4 Cd2 N1 C1 152.2(3) 3_556 .
O5 Cd2 N1 C1 78.5(4) . .
O3 Cd2 N1 C1 155.3(3) 3_556 .
C20 Cd2 N1 C1 157.5(3) 3_556 .
O5 Cd1 N3 C13 -155.3(3) . .
OW1 Cd1 N3 C13 104.3(3) . .
O2 Cd1 N3 C13 16.9(4) 3 .
O1 Cd1 N3 C13 14.2(3) 3 .
O4 Cd1 N3 C13 -80.6(3) 3_556 .
C10 Cd1 N3 C13 14.9(4) 3 .
O5 Cd1 N3 C11 20.1(4) . .
OW1 Cd1 N3 C11 -80.3(3) . .
O2 Cd1 N3 C11 -167.7(3) 3 .
O1 Cd1 N3 C11 -170.4(3) 3 .
O4 Cd1 N3 C11 94.8(3) 3_556 .
C10 Cd1 N3 C11 -169.7(3) 3 .
C3 N1 C1 C2 -0.6(5) . .
Cd2 N1 C1 C2 173.6(3) . .
N1 C1 C2 N2 0.6(5) . .
C3 N2 C2 C1 -0.3(5) . .
C4 N2 C2 C1 -179.3(4) . .
C1 N1 C3 N2 0.4(5) . .
Cd2 N1 C3 N2 -174.3(2) . .
C2 N2 C3 N1 0.0(5) . .
C4 N2 C3 N1 179.0(4) . .
C3 N2 C4 C5 15.9(6) . .
C2 N2 C4 C5 -165.3(4) . .
C3 N2 C4 C9 -164.3(4) . .
C2 N2 C4 C9 14.5(6) . .
C9 C4 C5 C6 -3.0(6) . .
N2 C4 C5 C6 176.8(4) . .
C4 C5 C6 C7 0.9(7) . .
C5 C6 C7 C8 2.2(7) . .
C5 C6 C7 C10 -174.7(4) . .
C6 C7 C8 C9 -3.5(6) . .
C10 C7 C8 C9 173.5(4) . .
C7 C8 C9 C4 1.5(6) . .
C5 C4 C9 C8 1.8(6) . .
N2 C4 C9 C8 -178.0(4) . .
Cd1 O2 C10 O1 -0.9(4) 3 .
Cd1 O2 C10 C7 177.0(3) 3 .
Cd1 O1 C10 O2 0.9(4) 3 .
Cd1 O1 C10 C7 -177.0(3) 3 .
C6 C7 C10 O2 2.9(6) . .
C8 C7 C10 O2 -174.0(4) . .
C6 C7 C10 O1 -179.2(4) . .
C8 C7 C10 O1 3.9(6) . .
C6 C7 C10 Cd1 81(6) . 3
C8 C7 C10 Cd1 -96(6) . 3
C13 N3 C11 C12 0.0(5) . .
Cd1 N3 C11 C12 -176.1(3) . .
N3 C11 C12 N4 -0.1(5) . .
C13 N4 C12 C11 0.1(5) . .
C14 N4 C12 C11 179.1(4) . .
C11 N3 C13 N4 0.1(5) . .
Cd1 N3 C13 N4 176.4(3) . .
C12 N4 C13 N3 -0.2(5) . .
C14 N4 C13 N3 -179.2(4) . .
C13 N4 C14 C15 167.3(4) . .
C12 N4 C14 C15 -11.5(6) . .
C13 N4 C14 C19 -12.0(6) . .
C12 N4 C14 C19 169.2(4) . .
C19 C14 C15 C16 3.2(6) . .
N4 C14 C15 C16 -176.1(4) . .
C14 C15 C16 C17 -0.9(7) . .
C15 C16 C17 C18 -2.0(6) . .
C15 C16 C17 C20 179.2(4) . .
C16 C17 C18 C19 2.7(6) . .
C20 C17 C18 C19 -178.5(4) . .
C17 C18 C19 C14 -0.4(7) . .
C15 C14 C19 C18 -2.6(6) . .
N4 C14 C19 C18 176.8(4) . .
Cd2 O3 C20 O4 13.6(4) 3_556 .
Cd2 O3 C20 C17 -164.8(3) 3_556 .
Cd2 O4 C20 O3 -14.3(4) 3_556 .
Cd1 O4 C20 O3 89.3(4) 3_556 .
Cd2 O4 C20 C17 164.2(3) 3_556 .
Cd1 O4 C20 C17 -92.1(4) 3_556 .
Cd1 O4 C20 Cd2 103.66(19) 3_556 3_556
C18 C17 C20 O3 -13.0(6) . .
C16 C17 C20 O3 165.8(4) . .
C18 C17 C20 O4 168.4(4) . .
C16 C17 C20 O4 -12.8(6) . .
C18 C17 C20 Cd2 -120.8(11) . 3_556
C16 C17 C20 Cd2 57.9(13) . 3_556
Cd1 O5 C21 O6 -3.4(5) . .
Cd2 O5 C21 O6 -142.5(3) . .
Cd2 O8 C22 O7 5.7(5) 2 .
Cd2 O7 C22 O8 -156.3(3) . .
